data_7250246
loop_
_publ_author_name
'Beleaev, Ecaterina S.'
'Kravtsov, Victor Ch.'
'Chumakov, Yurii'
'Baca, Svetlana G.'

_publ_section_title
;
 Multi-component supramolecular compounds containing hexaamminecobalt(iii)
 cations and aromatic sulfonic acid derivatives
;
_journal_issue 19
_journal_name_full CrystEngComm
_journal_page_first 3018
_journal_page_last 3031
_journal_paper_doi 10.1039/D5CE00184F
_journal_volume 27
_journal_year 2025
_chemical_formula_sum 'C20 H35 Co N10 O12 S4'
_chemical_formula_weight 794.75
_space_group_crystal_system orthorhombic
_space_group_IT_number 70
_space_group_name_Hall '-F 2uv 2vw'
_space_group_name_H-M_alt 'F d d d :2'
_atom_sites_solution_hydrogens geom
_audit_creation_method SHELXL-2019/1
_audit_update_record
;
2025-01-09 deposited with the CCDC.	2025-04-08 downloaded from the CCDC.
;
_cell_angle_alpha 90
_cell_angle_beta 90
_cell_angle_gamma 90
_cell_formula_units_Z 8
_cell_length_a 14.9159(12)
_cell_length_b 18.4135(9)
_cell_length_c 22.7514(13)
_cell_measurement_reflns_used 1241
_cell_measurement_temperature 293(2)
_cell_measurement_theta_max 30.1950
_cell_measurement_theta_min 3.7000
_cell_volume 6248.8(7)
_computing_structure_refinement 'SHELXL-2019/1 (Sheldrick, 2019)'
_diffrn_ambient_temperature 293(2)
_diffrn_detector_area_resol_mean 15.9914
_diffrn_measured_fraction_theta_full 0.994
_diffrn_measured_fraction_theta_max 0.994
_diffrn_measurement_device_type 'Xcalibur, Eos'
_diffrn_measurement_method '\w scans'
_diffrn_radiation_type MoK\a
_diffrn_radiation_wavelength 0.71073
_diffrn_reflns_av_R_equivalents 0.0222
_diffrn_reflns_av_unetI/netI 0.0316
_diffrn_reflns_Laue_measured_fraction_full 0.994
_diffrn_reflns_Laue_measured_fraction_max 0.994
_diffrn_reflns_limit_h_max 14
_diffrn_reflns_limit_h_min -18
_diffrn_reflns_limit_k_max 21
_diffrn_reflns_limit_k_min -22
_diffrn_reflns_limit_l_max 28
_diffrn_reflns_limit_l_min -14
_diffrn_reflns_number 3991
_diffrn_reflns_point_group_measured_fraction_full 0.994
_diffrn_reflns_point_group_measured_fraction_max 0.994
_diffrn_reflns_theta_full 25.242
_diffrn_reflns_theta_max 26.234
_diffrn_reflns_theta_min 3.210
_diffrn_source 'Enhance (Mo) X-ray Source'
_exptl_absorpt_coefficient_mu 0.893
_exptl_absorpt_correction_T_max 1.00000
_exptl_absorpt_correction_T_min 0.80893
_exptl_absorpt_correction_type multi-scan
_exptl_absorpt_process_details
;
CrysAlisPro, Agilent Technologies,
Version 1.171.37.35 (release 13-08-2014 CrysAlis171 .NET)
(compiled Aug 13 2014,18:06:01)
Empirical absorption correction using spherical harmonics,
 implemented in SCALE3 ABSPACK scaling algorithm.
;
_exptl_crystal_colour orange
_exptl_crystal_density_diffrn 1.690
_exptl_crystal_description block
_exptl_crystal_F_000 3296
_exptl_crystal_size_max 0.500
_exptl_crystal_size_mid 0.400
_exptl_crystal_size_min 0.300
_refine_diff_density_max 0.258
_refine_diff_density_min -0.213
_refine_diff_density_rms 0.050
_refine_ls_extinction_method none
_refine_ls_goodness_of_fit_ref 1.000
_refine_ls_hydrogen_treatment constr
_refine_ls_matrix_type full
_refine_ls_number_parameters 182
_refine_ls_number_reflns 1576
_refine_ls_number_restraints 24
_refine_ls_restrained_S_all 0.999
_refine_ls_R_factor_all 0.0501
_refine_ls_R_factor_gt 0.0372
_refine_ls_shift/su_max 0.000
_refine_ls_shift/su_mean 0.000
_refine_ls_structure_factor_coef Fsqd
_refine_ls_weighting_details 'w=1/[\s^2^(Fo^2^)+(0.0597P)^2^+4.8169P] where P=(Fo^2^+2Fc^2^)/3'
_refine_ls_weighting_scheme calc
_refine_ls_wR_factor_gt 0.0992
_refine_ls_wR_factor_ref 0.1049
_reflns_Friedel_coverage 0.000
_reflns_number_gt 1257
_reflns_number_total 1576
_reflns_threshold_expression 'I > 2\s(I)'
_cod_data_source_file d5ce00184f2.cif
_cod_data_source_block compound1_V_5396_NE67_n
_cod_depositor_comments 'Adding full bibliography for 7250246--7250252.cif.'
_cod_original_sg_symbol_H-M 'F d d d'
_cod_database_code 7250246
_shelx_shelxl_version_number 2019/1
_shelx_space_group_comment
;
The symmetry employed for this shelxl refinement is uniquely defined
by the following loop, which should always be used as a source of
symmetry information in preference to the above space-group names.
They are only intended as comments.
;
_shelx_estimated_absorpt_t_min 0.664
_shelx_estimated_absorpt_t_max 0.775

loop_
_space_group_symop_operation_xyz
'x, y, z'
'-x+1/4, -y+1/4, z'
'x, -y+1/4, -z+1/4'
'-x+1/4, y, -z+1/4'
'x, y+1/2, z+1/2'
'-x+1/4, -y+3/4, z+1/2'
'x, -y+3/4, -z+3/4'
'-x+1/4, y+1/2, -z+3/4'
'x+1/2, y, z+1/2'
'-x+3/4, -y+1/4, z+1/2'
'x+1/2, -y+1/4, -z+3/4'
'-x+3/4, y, -z+3/4'
'x+1/2, y+1/2, z'
'-x+3/4, -y+3/4, z'
'x+1/2, -y+3/4, -z+1/4'
'-x+3/4, y+1/2, -z+1/4'
'-x, -y, -z'
'x-1/4, y-1/4, -z'
'-x, y-1/4, z-1/4'
'x-1/4, -y, z-1/4'
'-x, -y+1/2, -z+1/2'
'x-1/4, y+1/4, -z+1/2'
'-x, y+1/4, z+1/4'
'x-1/4, -y+1/2, z+1/4'
'-x+1/2, -y, -z+1/2'
'x+1/4, y-1/4, -z+1/2'
'-x+1/2, y-1/4, z+1/4'
'x+1/4, -y, z+1/4'
'-x+1/2, -y+1/2, -z'
'x+1/4, y+1/4, -z'
'-x+1/2, y+1/4, z-1/4'
'x+1/4, -y+1/2, z-1/4'

loop_
_atom_site_label
_atom_site_type_symbol
_atom_site_fract_x
_atom_site_fract_y
_atom_site_fract_z
_atom_site_U_iso_or_equiv
_atom_site_adp_type
_atom_site_occupancy
_atom_site_site_symmetry_order
_atom_site_calc_flag
_atom_site_refinement_flags_posn
_atom_site_refinement_flags_adp
_atom_site_refinement_flags_occupancy
_atom_site_disorder_assembly
_atom_site_disorder_group
Co1 Co 0.125000 0.625000 0.625000 0.0270(2) Uani 1 4 d S T P . .
N1 N 0.21754(14) 0.70035(10) 0.62480(9) 0.0375(5) Uani 1 1 d . . . . .
H1A H 0.269734 0.680970 0.614160 0.056 Uiso 1 1 calc R U . . .
H1B H 0.222496 0.719225 0.660668 0.056 Uiso 1 1 calc R U . . .
H1C H 0.202468 0.735119 0.599489 0.056 Uiso 1 1 calc R U . . .
N2 N 0.125000 0.625000 0.71149(12) 0.0405(7) Uani 1 2 d S T P . .
H2A H 0.169797 0.652565 0.724530 0.061 Uiso 0.5 1 calc R U P . .
H2B H 0.132071 0.579791 0.724530 0.061 Uiso 0.5 1 calc R U P . .
H2C H 0.073132 0.642644 0.724530 0.061 Uiso 0.5 1 calc R U P . .
S1A S 0.6219(5) 0.3368(3) 0.5067(3) 0.0407(13) Uani 0.5 1 d D . P A 1
O1A O 0.7035(8) 0.3238(9) 0.5385(6) 0.053(3) Uani 0.5 1 d D . P A 1
O2A O 0.6366(10) 0.3646(10) 0.4480(5) 0.052(3) Uani 0.5 1 d D . P A 1
O3A O 0.5630(8) 0.2725(4) 0.5070(5) 0.052(2) Uani 0.5 1 d D . P A 1
C1 C 0.5597(4) 0.4042(3) 0.5450(4) 0.0294(12) Uani 0.5 1 d D . P A 1
C2 C 0.4812(4) 0.3881(3) 0.5747(3) 0.0446(14) Uani 0.5 1 d D . P A 1
H2 H 0.459434 0.340749 0.573598 0.053 Uiso 0.5 1 calc R U P A 1
N3A N 0.4352(4) 0.4386(3) 0.6051(3) 0.0605(14) Uani 0.5 1 d D . P A 1
C3 C 0.4691(8) 0.5068(5) 0.6057(7) 0.0505(19) Uani 0.5 1 d D . P A 1
H3 H 0.440211 0.542168 0.627911 0.061 Uiso 0.5 1 calc R U P A 1
C4 C 0.5430(5) 0.5251(3) 0.5754(3) 0.0460(17) Uani 0.5 1 d D . P A 1
H4 H 0.562783 0.573052 0.575910 0.055 Uiso 0.5 1 calc R U P A 1
C5 C 0.5890(5) 0.4752(4) 0.5444(4) 0.0367(12) Uani 0.5 1 d D . P A 1
H5 H 0.639522 0.488394 0.522941 0.044 Uiso 0.5 1 calc R U P A 1
S1B S 0.6321(5) 0.3498(4) 0.5144(3) 0.0333(8) Uani 0.5 1 d D . P B 2
O1B O 0.7083(10) 0.3331(10) 0.5521(7) 0.062(4) Uani 0.5 1 d D . P B 2
O2B O 0.6596(10) 0.3730(10) 0.4562(5) 0.044(3) Uani 0.5 1 d D . P B 2
O3B O 0.5656(8) 0.2947(4) 0.5152(6) 0.060(2) Uani 0.5 1 d D . P B 2
C6 C 0.5847(5) 0.4288(3) 0.5474(4) 0.0294(12) Uani 0.5 1 d D . P B 2
C10 C 0.6199(5) 0.4963(4) 0.5368(4) 0.0367(12) Uani 0.5 1 d D . P B 2
H10 H 0.668505 0.501468 0.511550 0.044 Uiso 0.5 1 calc R U P B 2
N3B N 0.5844(4) 0.5547(3) 0.5628(2) 0.0476(13) Uani 0.5 1 d D . P B 2
H3B H 0.605636 0.597246 0.555662 0.057 Uiso 0.25 1 calc R U P B 2
C9 C 0.5172(5) 0.5470(3) 0.5993(3) 0.0504(18) Uani 0.5 1 d D . P B 2
H9 H 0.494035 0.588127 0.617422 0.061 Uiso 0.5 1 calc R U P B 2
C8 C 0.4801(8) 0.4821(4) 0.6116(7) 0.0505(19) Uani 0.5 1 d D . P B 2
H8 H 0.432221 0.478542 0.637656 0.061 Uiso 0.5 1 calc R U P B 2
C7 C 0.5144(4) 0.4212(3) 0.5850(3) 0.0390(13) Uani 0.5 1 d D . P B 2
H7 H 0.490137 0.375653 0.592613 0.047 Uiso 0.5 1 calc R U P B 2

loop_
_atom_site_aniso_label
_atom_site_aniso_U_11
_atom_site_aniso_U_22
_atom_site_aniso_U_33
_atom_site_aniso_U_23
_atom_site_aniso_U_13
_atom_site_aniso_U_12
Co1 0.0364(4) 0.0188(3) 0.0258(3) 0.000 0.000 0.000
N1 0.0445(12) 0.0260(9) 0.0419(12) -0.0004(9) 0.0052(10) -0.0026(8)
N2 0.0466(18) 0.0437(16) 0.0313(16) 0.000 0.000 -0.0081(13)
S1A 0.048(2) 0.035(3) 0.038(2) 0.0063(16) 0.0125(18) 0.015(2)
O1A 0.064(5) 0.046(5) 0.051(6) -0.005(5) -0.004(4) 0.025(4)
O2A 0.056(7) 0.050(5) 0.050(5) 0.018(4) 0.021(4) 0.011(4)
O3A 0.074(4) 0.028(4) 0.054(4) 0.004(4) 0.013(3) -0.004(3)
C1 0.036(3) 0.023(4) 0.0288(15) 0.005(3) -0.003(2) 0.003(2)
C2 0.039(3) 0.040(3) 0.056(4) 0.008(3) 0.010(3) 0.010(2)
N3A 0.053(3) 0.058(3) 0.070(4) 0.005(3) 0.007(3) 0.019(2)
C3 0.055(4) 0.048(6) 0.049(3) -0.013(5) 0.001(3) 0.014(4)
C4 0.056(5) 0.029(3) 0.053(5) -0.006(3) -0.007(3) -0.002(3)
C5 0.041(4) 0.033(4) 0.036(2) 0.004(3) -0.007(3) -0.003(2)
S1B 0.0457(13) 0.0232(15) 0.0309(16) -0.0008(10) -0.0018(10) -0.0013(10)
O1B 0.077(5) 0.047(4) 0.061(7) -0.021(4) -0.036(4) 0.024(3)
O2B 0.053(7) 0.041(3) 0.039(3) 0.004(3) 0.016(3) 0.007(4)
O3B 0.066(4) 0.030(4) 0.082(5) -0.010(4) 0.023(3) -0.027(4)
C6 0.036(3) 0.023(4) 0.0288(15) 0.005(3) -0.003(2) 0.003(2)
C10 0.041(4) 0.033(4) 0.036(2) 0.004(3) -0.007(3) -0.003(2)
N3B 0.079(4) 0.021(2) 0.043(3) -0.004(2) -0.018(3) 0.010(2)
C9 0.062(5) 0.034(3) 0.056(4) -0.005(3) -0.015(4) 0.016(3)
C8 0.055(4) 0.048(6) 0.049(3) -0.013(5) 0.001(3) 0.014(4)
C7 0.039(3) 0.034(3) 0.044(3) 0.004(3) -0.006(3) -0.006(2)

loop_
_atom_type_symbol
_atom_type_description
_atom_type_scat_dispersion_real
_atom_type_scat_dispersion_imag
_atom_type_scat_source
C C 0.0033 0.0016 'International Tables Vol C Tables 4.2.6.8 and 6.1.1.4'
H H 0.0000 0.0000 'International Tables Vol C Tables 4.2.6.8 and 6.1.1.4'
N N 0.0061 0.0033 'International Tables Vol C Tables 4.2.6.8 and 6.1.1.4'
O O 0.0106 0.0060 'International Tables Vol C Tables 4.2.6.8 and 6.1.1.4'
S S 0.1246 0.1234 'International Tables Vol C Tables 4.2.6.8 and 6.1.1.4'
Co Co 0.3494 0.9721 'International Tables Vol C Tables 4.2.6.8 and 6.1.1.4'

loop_
_geom_angle_atom_site_label_1
_geom_angle_atom_site_label_2
_geom_angle_atom_site_label_3
_geom_angle
_geom_angle_site_symmetry_1
_geom_angle_site_symmetry_3
_geom_angle_publ_flag
N1 Co1 N1 90.30(12) 2_565 4_556 ?
N1 Co1 N1 89.70(12) 2_565 3_566 ?
N1 Co1 N1 179.74(12) 4_556 3_566 ?
N1 Co1 N1 179.74(12) 2_565 . ?
N1 Co1 N1 89.70(12) 4_556 . ?
N1 Co1 N1 90.30(12) 3_566 . ?
N1 Co1 N2 89.87(6) 2_565 3_566 ?
N1 Co1 N2 90.13(6) 4_556 3_566 ?
N1 Co1 N2 90.13(6) 3_566 3_566 ?
N1 Co1 N2 89.87(6) . 3_566 ?
N1 Co1 N2 90.13(6) 2_565 . ?
N1 Co1 N2 89.87(6) 4_556 . ?
N1 Co1 N2 89.87(6) 3_566 . ?
N1 Co1 N2 90.13(6) . . ?
N2 Co1 N2 180.0 3_566 . ?
O1A S1A O2A 113.3(9) . . ?
O1A S1A O3A 111.6(9) . . ?
O2A S1A O3A 112.4(8) . . ?
O1A S1A C1 108.1(7) . . ?
O2A S1A C1 106.6(9) . . ?
O3A S1A C1 104.3(6) . . ?
C5 C1 C2 118.5(6) . . ?
C5 C1 S1A 119.4(6) . . ?
C2 C1 S1A 122.1(5) . . ?
N3A C2 C1 122.2(6) . . ?
C2 N3A C3 117.1(7) . . ?
C4 C3 N3A 122.3(9) . . ?
C3 C4 C5 121.0(7) . . ?
C4 C5 C1 118.7(7) . . ?
O3B S1B O2B 114.9(8) . . ?
O3B S1B O1B 112.8(10) . . ?
O2B S1B O1B 112.3(10) . . ?
O3B S1B C6 107.5(6) . . ?
O2B S1B C6 104.8(8) . . ?
O1B S1B C6 103.5(7) . . ?
C7 C6 C10 119.9(6) . . ?
C7 C6 S1B 119.1(5) . . ?
C10 C6 S1B 121.0(6) . . ?
N3B C10 C6 120.0(6) . . ?
C9 N3B C10 119.7(6) . . ?
N3B C9 C8 123.0(8) . . ?
C9 C8 C7 118.6(9) . . ?
C6 C7 C8 118.8(7) . . ?

loop_
_geom_bond_atom_site_label_1
_geom_bond_atom_site_label_2
_geom_bond_distance
_geom_bond_site_symmetry_2
_geom_bond_publ_flag
Co1 N1 1.9571(19) 2_565 ?
Co1 N1 1.9571(19) 4_556 ?
Co1 N1 1.9571(19) 3_566 ?
Co1 N1 1.9571(19) . ?
Co1 N2 1.968(3) 3_566 ?
Co1 N2 1.968(3) . ?
S1A O1A 1.437(9) . ?
S1A O2A 1.445(9) . ?
S1A O3A 1.475(8) . ?
S1A C1 1.778(8) . ?
C1 C5 1.379(6) . ?
C1 C2 1.384(8) . ?
C2 N3A 1.348(7) . ?
N3A C3 1.353(11) . ?
C3 C4 1.344(11) . ?
C4 C5 1.347(10) . ?
S1B O3B 1.418(8) . ?
S1B O2B 1.451(9) . ?
S1B O1B 1.457(9) . ?
S1B C6 1.784(7) . ?
C6 C7 1.361(8) . ?
C6 C10 1.370(6) . ?
C10 N3B 1.338(8) . ?
N3B C9 1.308(9) . ?
C9 C8 1.347(10) . ?
C8 C7 1.372(11) . ?

loop_
_geom_hbond_atom_site_label_D
_geom_hbond_atom_site_label_H
_geom_hbond_atom_site_label_A
_geom_hbond_distance_DH
_geom_hbond_distance_HA
_geom_hbond_distance_DA
_geom_hbond_angle_DHA
_geom_hbond_site_symmetry_A
_geom_hbond_publ_flag
N1 H1A O2A^a 0.89 2.16 2.985(17) 154.2 17_666 yes
N1 H1A O2B^b 0.89 2.16 2.929(16) 144.5 17_666 yes
N1 H1B O3A^a 0.89 2.18 3.033(12) 160.6 16_556 yes
N1 H1B O3B^b 0.89 2.26 3.086(13) 154.7 16_556 yes
N1 H1C O1A^a 0.89 2.14 3.012(16) 164.9 13_455 yes
N1 H1C O1B^b 0.89 2.10 2.955(19) 159.7 13_455 yes
N2 H2A O3A^a 0.89 2.26 2.957(9) 134.7 16_556 yes
N2 H2A O2B^b 0.89 2.64 3.216(15) 123.7 23_655 yes
N2 H2A O3B^b 0.89 2.64 3.291(10) 131.1 16_556 yes
N2 H2B O3A^a 0.89 2.19 2.957(9) 144.4 15_456 yes
N2 H2B O3B^b 0.89 2.51 3.291(10) 147.0 15_456 yes
N2 H2C O1A^a 0.89 2.38 3.240(17) 161.6 28_465 yes
N2 H2C S1B^b 0.89 2.99 3.846(8) 161.0 28_465 yes
N2 H2C O1B^b 0.89 2.50 3.32(2) 153.7 28_465 yes
N2 H2C O2B^b 0.89 2.49 3.216(15) 138.8 28_465 yes
C2^a H2^a N3A^a 0.93 2.34 2.938(9) 122.1 14 yes
N3B^b H3B^b N3B^b 0.86 2.02 2.857(11) 163.8 2_665 yes
